data_7133694
loop_
_publ_author_name
'Hinz, Alexander'
'Winkler, Lucas'
'Sun, Xiaofei'

_publ_section_title
;
 CO reduction by calcium and ytterbium hydride complexes with a bulky
 monodentate carbazolyl ligand.
;
_journal_issue 80
_journal_name_full 'Chemical communications (Cambridge, England)'
_journal_page_first 11291
_journal_page_last 11294
_journal_paper_doi 10.1039/d4cc03714f
_journal_volume 60
_journal_year 2024
_chemical_formula_moiety 'C58 H90 Ca N2 O Si2'
_chemical_formula_sum 'C58 H90 Ca N2 O Si2'
_chemical_formula_weight 927.57
_space_group_crystal_system monoclinic
_space_group_IT_number 14
_space_group_name_Hall '-P 2yn'
_space_group_name_H-M_alt 'P 1 21/n 1'
_atom_sites_solution_hydrogens geom
_audit_creation_method SHELXL-2018/3
_audit_update_record
;
2022-01-29 deposited with the CCDC.	2024-09-09 downloaded from the CCDC.
;
_cell_angle_alpha 90
_cell_angle_beta 97.612(2)
_cell_angle_gamma 90
_cell_formula_units_Z 4
_cell_length_a 16.1404(4)
_cell_length_b 18.4014(3)
_cell_length_c 19.6125(5)
_cell_measurement_reflns_used 52791
_cell_measurement_temperature 200(2)
_cell_measurement_theta_max 29.64
_cell_measurement_theta_min 1.52
_cell_volume 5773.7(2)
_computing_cell_refinement
;
X-Area Recipe 1.33.0.0 (STOE, 2015)
;
_computing_data_collection
;
X-Area WinXpose 2.0.22.0 (STOE, 2016)
;
_computing_data_reduction
;
X-Area Integrate 1.73.0.0 (STOE, 2018)
X-Area LANA 1.72.3.0 (STOE, 2018)
;
_computing_publication_material
;
STOE & Cie GmbH, X-Area, software package for collecting single-crystal or
multi-domain crystal data on STOE area-detector diffractometers, for image 
processing, for the correction and scaling of reflection intensities and 
for outlier rejection, version 1.82, Darmstadt 2018
;
_diffrn_ambient_temperature 200(2)
_diffrn_detector 'image plate (34 cm diameter)'
_diffrn_detector_area_resol_mean 6.67
_diffrn_detector_type 'STOE Imaging Plate'
_diffrn_measured_fraction_theta_full 1.000
_diffrn_measured_fraction_theta_max 0.985
_diffrn_measurement_details ' 212 frames, detector distance = 100 mm'
_diffrn_measurement_device '2-circle diffractometer'
_diffrn_measurement_device_type 'STOE IPDS II'
_diffrn_measurement_method 'rotation method, \w scans'
_diffrn_radiation_collimation '0.5 mm diameter, monocapillary'
_diffrn_radiation_monochromator 'plane graphite'
_diffrn_radiation_polarisn_norm 0
_diffrn_radiation_probe x-ray
_diffrn_radiation_type MoK\a
_diffrn_radiation_wavelength 0.71073
_diffrn_reflns_av_R_equivalents 0.0238
_diffrn_reflns_av_unetI/netI 0.0232
_diffrn_reflns_Laue_measured_fraction_full 1.000
_diffrn_reflns_Laue_measured_fraction_max 0.985
_diffrn_reflns_limit_h_max 22
_diffrn_reflns_limit_h_min -22
_diffrn_reflns_limit_k_max 22
_diffrn_reflns_limit_k_min -25
_diffrn_reflns_limit_l_max 24
_diffrn_reflns_limit_l_min -26
_diffrn_reflns_number 51714
_diffrn_reflns_point_group_measured_fraction_full 1.000
_diffrn_reflns_point_group_measured_fraction_max 0.985
_diffrn_reflns_theta_full 25.242
_diffrn_reflns_theta_max 29.316
_diffrn_reflns_theta_min 1.524
_diffrn_source 'sealed X-ray tube, 12 x 0.4 mm long-fine focus'
_diffrn_source_current 40
_diffrn_source_power 2.000
_diffrn_source_voltage 50
_exptl_absorpt_coefficient_mu 0.187
_exptl_absorpt_correction_T_max 1.0000
_exptl_absorpt_correction_T_min 0.9317
_exptl_absorpt_correction_type multi-scan
_exptl_absorpt_process_details
;
STOE LANA, absorption correction by scaling of reflection intensities.
J. Koziskova, F. Hahn, J. Richter, J. Kozisek, "Comparison of different
absorption corrections on the model structure of tetrakis(\m~2~-acetato)-
diaqua-di-copper(II)", Acta Chimica Slovaca, vol. 9, no. 2, 2016, pp. 136 - 140.
;
_exptl_crystal_colour yellow
_exptl_crystal_density_diffrn 1.067
_exptl_crystal_description block
_exptl_crystal_F_000 2032
_exptl_crystal_size_max 0.450
_exptl_crystal_size_mid 0.350
_exptl_crystal_size_min 0.300
_refine_diff_density_max 0.363
_refine_diff_density_min -0.340
_refine_diff_density_rms 0.042
_refine_ls_extinction_method none
_refine_ls_goodness_of_fit_ref 1.025
_refine_ls_hydrogen_treatment constr
_refine_ls_matrix_type full
_refine_ls_number_parameters 737
_refine_ls_number_reflns 15576
_refine_ls_number_restraints 690
_refine_ls_restrained_S_all 1.036
_refine_ls_R_factor_all 0.0675
_refine_ls_R_factor_gt 0.0459
_refine_ls_shift/su_max 0.001
_refine_ls_shift/su_mean 0.000
_refine_ls_structure_factor_coef Fsqd
_refine_ls_weighting_details 'w=1/[\s^2^(Fo^2^)+(0.0629P)^2^+1.7805P] where P=(Fo^2^+2Fc^2^)/3'
_refine_ls_weighting_scheme calc
_refine_ls_wR_factor_gt 0.1162
_refine_ls_wR_factor_ref 0.1311
_reflns_Friedel_coverage 0.000
_reflns_number_gt 11636
_reflns_number_total 15576
_reflns_threshold_expression 'I > 2\s(I)'
_cod_data_source_file d4cc03714f2.cif
_cod_data_source_block AH982E
_cod_depositor_comments 'Adding full bibliography for 7133694--7133703.cif.'
_cod_original_sg_symbol_H-M 'P 21/n'
_cod_database_code 7133694
_shelx_shelxl_version_number 2018/3
_shelx_space_group_comment
;
The symmetry employed for this shelxl refinement is uniquely defined
by the following loop, which should always be used as a source of
symmetry information in preference to the above space-group names.
They are only intended as comments.
;
_shelx_estimated_absorpt_t_min 0.920
_shelx_estimated_absorpt_t_max 0.946

loop_
_space_group_symop_operation_xyz
'x, y, z'
'-x+1/2, y+1/2, -z+1/2'
'-x, -y, -z'
'x-1/2, -y-1/2, z-1/2'

loop_
_atom_site_label
_atom_site_type_symbol
_atom_site_fract_x
_atom_site_fract_y
_atom_site_fract_z
_atom_site_U_iso_or_equiv
_atom_site_adp_type
_atom_site_occupancy
_atom_site_site_symmetry_order
_atom_site_calc_flag
_atom_site_refinement_flags_posn
_atom_site_refinement_flags_adp
_atom_site_refinement_flags_occupancy
_atom_site_disorder_assembly
_atom_site_disorder_group
Ca1 Ca 0.47694(2) 0.32781(2) 0.28185(2) 0.03820(8) Uani 1 1 d . . . . .
Si1 Si 0.62852(3) 0.33034(3) 0.19414(2) 0.04394(11) Uani 1 1 d . . . . .
Si2 Si 0.5603(4) 0.1759(5) 0.2134(4) 0.0504(6) Uani 0.530(16) 1 d D U P A 1
C52 C 0.5115(8) 0.1418(7) 0.1277(5) 0.076(2) Uani 0.530(16) 1 d D U P A 1
H52A H 0.455527 0.162751 0.116689 0.115 Uiso 0.530(16) 1 calc R U P A 1
H52B H 0.507374 0.088718 0.129020 0.115 Uiso 0.530(16) 1 calc R U P A 1
H52C H 0.546098 0.156120 0.092485 0.115 Uiso 0.530(16) 1 calc R U P A 1
C53 C 0.6645(4) 0.1305(4) 0.2312(7) 0.086(2) Uani 0.530(16) 1 d D U P A 1
H53A H 0.656987 0.077665 0.230023 0.129 Uiso 0.530(16) 1 calc R U P A 1
H53B H 0.691794 0.145112 0.276798 0.129 Uiso 0.530(16) 1 calc R U P A 1
H53C H 0.699328 0.145005 0.196254 0.129 Uiso 0.530(16) 1 calc R U P A 1
C54 C 0.4950(6) 0.1379(6) 0.2777(5) 0.0696(17) Uani 0.530(16) 1 d D U P A 1
H54A H 0.440155 0.161625 0.271881 0.104 Uiso 0.530(16) 1 calc R U P A 1
H54B H 0.523066 0.146768 0.324393 0.104 Uiso 0.530(16) 1 calc R U P A 1
H54C H 0.487734 0.085460 0.270354 0.104 Uiso 0.530(16) 1 calc R U P A 1
Si2B Si 0.5618(5) 0.1781(6) 0.2036(5) 0.0504(6) Uani 0.470(16) 1 d D U P A 2
C52B C 0.4913(6) 0.1506(8) 0.1241(5) 0.0572(17) Uani 0.470(16) 1 d D U P A 2
H52D H 0.499356 0.183709 0.086435 0.086 Uiso 0.470(16) 1 calc R U P A 2
H52E H 0.432956 0.152910 0.132950 0.086 Uiso 0.470(16) 1 calc R U P A 2
H52F H 0.504596 0.100863 0.111459 0.086 Uiso 0.470(16) 1 calc R U P A 2
C53B C 0.6664(4) 0.1391(5) 0.1928(7) 0.084(2) Uani 0.470(16) 1 d D U P A 2
H53D H 0.661558 0.086319 0.187161 0.125 Uiso 0.470(16) 1 calc R U P A 2
H53E H 0.706284 0.150234 0.233642 0.125 Uiso 0.470(16) 1 calc R U P A 2
H53F H 0.686035 0.160439 0.152102 0.125 Uiso 0.470(16) 1 calc R U P A 2
C54B C 0.5247(8) 0.1305(7) 0.2779(5) 0.080(2) Uani 0.470(16) 1 d D U P A 2
H54D H 0.522535 0.078029 0.269088 0.120 Uiso 0.470(16) 1 calc R U P A 2
H54E H 0.468793 0.148037 0.283768 0.120 Uiso 0.470(16) 1 calc R U P A 2
H54F H 0.563338 0.140328 0.319729 0.120 Uiso 0.470(16) 1 calc R U P A 2
O1 O 0.35326(8) 0.28279(7) 0.22340(6) 0.0523(3) Uani 1 1 d . . . . .
N1 N 0.45873(7) 0.31799(6) 0.39708(6) 0.0276(2) Uani 1 1 d . . . . .
N2 N 0.56248(9) 0.26805(8) 0.21877(7) 0.0445(3) Uani 1 1 d . . . . .
C1 C 0.46886(8) 0.25970(7) 0.44257(6) 0.0269(2) Uani 1 1 d . . . . .
C2 C 0.54286(8) 0.22171(7) 0.46720(7) 0.0284(3) Uani 1 1 d . . . . .
C3 C 0.53622(8) 0.16537(7) 0.51381(7) 0.0307(3) Uani 1 1 d . . . . .
H3 H 0.585491 0.139062 0.530213 0.037 Uiso 1 1 calc R U . . .
C4 C 0.46149(8) 0.14499(7) 0.53808(7) 0.0307(3) Uani 1 1 d . . . . .
C5 C 0.38896(8) 0.18224(7) 0.51250(7) 0.0299(3) Uani 1 1 d . . . . .
H5 H 0.337148 0.169225 0.527115 0.036 Uiso 1 1 calc R U . . .
C6 C 0.39222(8) 0.23874(7) 0.46535(7) 0.0272(2) Uani 1 1 d . . . . .
C7 C 0.33016(8) 0.28744(7) 0.43215(7) 0.0270(2) Uani 1 1 d . . . . .
C8 C 0.24359(8) 0.29428(7) 0.43157(7) 0.0297(3) Uani 1 1 d . . . . .
H8 H 0.215075 0.262924 0.459112 0.036 Uiso 1 1 calc R U . . .
C9 C 0.19933(8) 0.34676(8) 0.39085(7) 0.0315(3) Uani 1 1 d . . . . .
C10 C 0.24439(8) 0.39368(8) 0.35277(7) 0.0319(3) Uani 1 1 d . . . . .
H10 H 0.214239 0.429555 0.324826 0.038 Uiso 1 1 calc R U . . .
C11 C 0.33055(8) 0.39054(7) 0.35370(7) 0.0286(3) Uani 1 1 d . . . . .
C12 C 0.37415(8) 0.33499(7) 0.39269(6) 0.0264(2) Uani 1 1 d . . . . .
C13 C 0.62738(8) 0.24271(7) 0.45134(7) 0.0295(3) Uani 1 1 d . . . . .
C14 C 0.65176(8) 0.31533(7) 0.45314(7) 0.0310(3) Uani 1 1 d . . . . .
H14 H 0.611604 0.351988 0.458269 0.037 Uiso 1 1 calc R U . . .
C15 C 0.73430(8) 0.33545(8) 0.44754(7) 0.0330(3) Uani 1 1 d . . . . .
C16 C 0.79070(9) 0.28085(8) 0.43760(8) 0.0358(3) Uani 1 1 d . . . . .
H16 H 0.846896 0.293801 0.433850 0.043 Uiso 1 1 calc R U . . .
C17 C 0.76812(9) 0.20756(8) 0.43287(7) 0.0338(3) Uani 1 1 d . . . . .
C18 C 0.68620(9) 0.18927(8) 0.44036(7) 0.0333(3) Uani 1 1 d . . . . .
H18 H 0.669761 0.139669 0.437988 0.040 Uiso 1 1 calc R U . . .
C19 C 0.75950(9) 0.41595(8) 0.45303(9) 0.0392(3) Uani 1 1 d . . . . .
C20 C 0.73602(12) 0.44865(10) 0.51954(10) 0.0535(4) Uani 1 1 d . . . . .
H20A H 0.748119 0.500860 0.520640 0.080 Uiso 1 1 calc R U . . .
H20B H 0.768619 0.425011 0.559123 0.080 Uiso 1 1 calc R U . . .
H20C H 0.676290 0.441044 0.521496 0.080 Uiso 1 1 calc R U . . .
C21 C 0.71270(12) 0.45705(10) 0.39193(10) 0.0531(4) Uani 1 1 d . . . . .
H21A H 0.730112 0.438720 0.349110 0.080 Uiso 1 1 calc R U . . .
H21B H 0.725578 0.508999 0.396538 0.080 Uiso 1 1 calc R U . . .
H21C H 0.652410 0.449752 0.390974 0.080 Uiso 1 1 calc R U . . .
C22 C 0.85274(11) 0.42750(10) 0.45107(12) 0.0585(5) Uani 1 1 d . . . . .
H22A H 0.868040 0.408112 0.407901 0.088 Uiso 1 1 calc R U . . .
H22B H 0.884694 0.402240 0.489986 0.088 Uiso 1 1 calc R U . . .
H22C H 0.865401 0.479584 0.454054 0.088 Uiso 1 1 calc R U . . .
C23 C 0.83459(9) 0.15096(9) 0.42058(8) 0.0386(3) Uani 1 1 d . . . . .
C24 C 0.87108(11) 0.16899(11) 0.35440(9) 0.0507(4) Uani 1 1 d . . . . .
H24A H 0.826281 0.168785 0.315433 0.076 Uiso 1 1 calc R U . . .
H24B H 0.913176 0.132556 0.346781 0.076 Uiso 1 1 calc R U . . .
H24C H 0.897130 0.217167 0.358618 0.076 Uiso 1 1 calc R U . . .
C25 C 0.90549(11) 0.15291(11) 0.48095(10) 0.0505(4) Uani 1 1 d . . . . .
H25A H 0.948283 0.117189 0.473181 0.076 Uiso 1 1 calc R U . . .
H25B H 0.883097 0.141230 0.523711 0.076 Uiso 1 1 calc R U . . .
H25C H 0.930372 0.201569 0.484525 0.076 Uiso 1 1 calc R U . . .
C26 C 0.79932(12) 0.07388(10) 0.41452(11) 0.0538(4) Uani 1 1 d . . . . .
H26A H 0.755847 0.070954 0.374683 0.081 Uiso 1 1 calc R U . . .
H26B H 0.775222 0.061647 0.456370 0.081 Uiso 1 1 calc R U . . .
H26C H 0.844268 0.039581 0.408603 0.081 Uiso 1 1 calc R U . . .
C27 C 0.45924(17) 0.08830(17) 0.59534(17) 0.0364(3) Uani 0.859(7) 1 d D U P B 1
C28 C 0.54560(15) 0.05924(19) 0.62335(18) 0.0587(8) Uani 0.859(7) 1 d D U P B 1
H28A H 0.569907 0.034445 0.586468 0.088 Uiso 0.859(7) 1 calc R U P B 1
H28B H 0.540572 0.024883 0.660762 0.088 Uiso 0.859(7) 1 calc R U P B 1
H28C H 0.581801 0.099714 0.640810 0.088 Uiso 0.859(7) 1 calc R U P B 1
C29 C 0.4039(3) 0.02465(18) 0.56816(18) 0.0689(10) Uani 0.859(7) 1 d D U P B 1
H29A H 0.348570 0.042770 0.549191 0.103 Uiso 0.859(7) 1 calc R U P B 1
H29B H 0.398413 -0.009278 0.605814 0.103 Uiso 0.859(7) 1 calc R U P B 1
H29C H 0.429323 -0.000453 0.532022 0.103 Uiso 0.859(7) 1 calc R U P B 1
C30 C 0.4228(3) 0.12277(16) 0.65546(14) 0.0607(8) Uani 0.859(7) 1 d D U P B 1
H30A H 0.365128 0.138066 0.640302 0.091 Uiso 0.859(7) 1 calc R U P B 1
H30B H 0.456383 0.165151 0.671962 0.091 Uiso 0.859(7) 1 calc R U P B 1
H30C H 0.423414 0.087268 0.692766 0.091 Uiso 0.859(7) 1 calc R U P B 1
C27B C 0.4589(9) 0.0845(10) 0.5918(10) 0.0364(3) Uani 0.141(7) 1 d D U P B 2
C28B C 0.5294(10) 0.0293(10) 0.5913(10) 0.058(3) Uani 0.141(7) 1 d D U P B 2
H28D H 0.522756 0.003625 0.547077 0.088 Uiso 0.141(7) 1 calc R U P B 2
H28E H 0.527312 -0.005771 0.628609 0.088 Uiso 0.141(7) 1 calc R U P B 2
H28F H 0.583319 0.054523 0.597691 0.088 Uiso 0.141(7) 1 calc R U P B 2
C29B C 0.3760(10) 0.0436(11) 0.5842(10) 0.057(3) Uani 0.141(7) 1 d D U P B 2
H29D H 0.330964 0.077147 0.591661 0.086 Uiso 0.141(7) 1 calc R U P B 2
H29E H 0.379041 0.004322 0.618150 0.086 Uiso 0.141(7) 1 calc R U P B 2
H29F H 0.364869 0.023049 0.537764 0.086 Uiso 0.141(7) 1 calc R U P B 2
C30B C 0.4683(15) 0.1235(9) 0.6608(8) 0.060(3) Uani 0.141(7) 1 d D U P B 2
H30D H 0.524834 0.143686 0.670605 0.090 Uiso 0.141(7) 1 calc R U P B 2
H30E H 0.458901 0.089007 0.697089 0.090 Uiso 0.141(7) 1 calc R U P B 2
H30F H 0.427281 0.162914 0.659227 0.090 Uiso 0.141(7) 1 calc R U P B 2
C31 C 0.1030(3) 0.3531(2) 0.38523(19) 0.0400(4) Uani 0.773(8) 1 d D U P C 1
C32 C 0.06505(19) 0.3234(3) 0.31556(16) 0.0664(10) Uani 0.773(8) 1 d D U P C 1
H32A H 0.086024 0.351349 0.278891 0.100 Uiso 0.773(8) 1 calc R U P C 1
H32B H 0.004039 0.327593 0.311051 0.100 Uiso 0.773(8) 1 calc R U P C 1
H32C H 0.080640 0.272236 0.311906 0.100 Uiso 0.773(8) 1 calc R U P C 1
C33 C 0.06763(15) 0.3097(2) 0.44049(16) 0.0558(9) Uani 0.773(8) 1 d D U P C 1
H33A H 0.007195 0.317862 0.436844 0.084 Uiso 0.773(8) 1 calc R U P C 1
H33B H 0.094226 0.325449 0.485923 0.084 Uiso 0.773(8) 1 calc R U P C 1
H33C H 0.078584 0.257924 0.434403 0.084 Uiso 0.773(8) 1 calc R U P C 1
C34 C 0.0771(3) 0.4325(2) 0.3907(4) 0.0860(15) Uani 0.773(8) 1 d D U P C 1
H34A H 0.099580 0.461106 0.355208 0.129 Uiso 0.773(8) 1 calc R U P C 1
H34B H 0.099187 0.451368 0.436249 0.129 Uiso 0.773(8) 1 calc R U P C 1
H34C H 0.016005 0.435956 0.384226 0.129 Uiso 0.773(8) 1 calc R U P C 1
C31B C 0.1067(11) 0.3571(6) 0.3871(6) 0.0400(4) Uani 0.227(8) 1 d D U P C 2
C32B C 0.0640(7) 0.2968(7) 0.3425(9) 0.075(3) Uani 0.227(8) 1 d D U P C 2
H32D H 0.084192 0.297210 0.297520 0.113 Uiso 0.227(8) 1 calc R U P C 2
H32E H 0.003411 0.304606 0.336337 0.113 Uiso 0.227(8) 1 calc R U P C 2
H32F H 0.076904 0.249818 0.364885 0.113 Uiso 0.227(8) 1 calc R U P C 2
C33B C 0.0813(7) 0.3524(9) 0.4587(6) 0.067(3) Uani 0.227(8) 1 d D U P C 2
H33D H 0.020440 0.357190 0.455837 0.100 Uiso 0.227(8) 1 calc R U P C 2
H33E H 0.108313 0.391606 0.487272 0.100 Uiso 0.227(8) 1 calc R U P C 2
H33F H 0.098667 0.305362 0.479256 0.100 Uiso 0.227(8) 1 calc R U P C 2
C34B C 0.0745(8) 0.4293(7) 0.3554(7) 0.054(2) Uani 0.227(8) 1 d D U P C 2
H34D H 0.085709 0.431847 0.307590 0.081 Uiso 0.227(8) 1 calc R U P C 2
H34E H 0.102919 0.469547 0.381645 0.081 Uiso 0.227(8) 1 calc R U P C 2
H34F H 0.014122 0.432923 0.356771 0.081 Uiso 0.227(8) 1 calc R U P C 2
C35 C 0.37221(8) 0.44842(7) 0.31728(7) 0.0288(3) Uani 1 1 d . . . . .
C36 C 0.34410(9) 0.46513(7) 0.24857(7) 0.0320(3) Uani 1 1 d . . . . .
H36 H 0.304130 0.434384 0.222974 0.038 Uiso 1 1 calc R U . . .
C37 C 0.37355(9) 0.52606(8) 0.21675(7) 0.0334(3) Uani 1 1 d . . . . .
C38 C 0.43197(9) 0.56980(8) 0.25605(7) 0.0344(3) Uani 1 1 d . . . . .
H38 H 0.452387 0.611555 0.235171 0.041 Uiso 1 1 calc R U . . .
C39 C 0.46198(8) 0.55506(7) 0.32488(7) 0.0305(3) Uani 1 1 d . . . . .
C40 C 0.43287(8) 0.49279(7) 0.35421(7) 0.0298(3) Uani 1 1 d . . . . .
H40 H 0.454513 0.480146 0.400084 0.036 Uiso 1 1 calc R U . . .
C41 C 0.3333(5) 0.5452(4) 0.1430(6) 0.0397(6) Uani 0.443(5) 1 d D U P D 1
C42 C 0.4036(4) 0.5587(5) 0.0997(3) 0.0758(18) Uani 0.443(5) 1 d D U P D 1
H42A H 0.433187 0.513009 0.094055 0.114 Uiso 0.443(5) 1 calc R U P D 1
H42B H 0.442687 0.594393 0.122793 0.114 Uiso 0.443(5) 1 calc R U P D 1
H42C H 0.380012 0.577247 0.054433 0.114 Uiso 0.443(5) 1 calc R U P D 1
C43 C 0.2737(5) 0.4887(3) 0.1083(4) 0.0587(15) Uani 0.443(5) 1 d D U P D 1
H43A H 0.248766 0.506772 0.063180 0.088 Uiso 0.443(5) 1 calc R U P D 1
H43B H 0.229379 0.479254 0.136839 0.088 Uiso 0.443(5) 1 calc R U P D 1
H43C H 0.304232 0.443634 0.102419 0.088 Uiso 0.443(5) 1 calc R U P D 1
C44 C 0.2835(4) 0.6151(3) 0.1451(3) 0.0701(17) Uani 0.443(5) 1 d D U P D 1
H44A H 0.264157 0.631212 0.098079 0.105 Uiso 0.443(5) 1 calc R U P D 1
H44B H 0.319015 0.652732 0.169236 0.105 Uiso 0.443(5) 1 calc R U P D 1
H44C H 0.235129 0.606417 0.169455 0.105 Uiso 0.443(5) 1 calc R U P D 1
C41B C 0.3478(4) 0.5454(3) 0.1409(4) 0.0397(6) Uani 0.557(5) 1 d D U P D 2
C42B C 0.4087(3) 0.5087(3) 0.0977(2) 0.0686(12) Uani 0.557(5) 1 d D U P D 2
H42D H 0.392903 0.520928 0.049088 0.103 Uiso 0.557(5) 1 calc R U P D 2
H42E H 0.406411 0.455933 0.103646 0.103 Uiso 0.557(5) 1 calc R U P D 2
H42F H 0.465581 0.525992 0.112877 0.103 Uiso 0.557(5) 1 calc R U P D 2
C43B C 0.2601(4) 0.5186(4) 0.1186(4) 0.095(2) Uani 0.557(5) 1 d D U P D 2
H43D H 0.243639 0.530287 0.069958 0.143 Uiso 0.557(5) 1 calc R U P D 2
H43E H 0.221651 0.542241 0.146369 0.143 Uiso 0.557(5) 1 calc R U P D 2
H43F H 0.258033 0.465843 0.125047 0.143 Uiso 0.557(5) 1 calc R U P D 2
C44B C 0.3523(3) 0.62605(18) 0.12632(18) 0.0633(13) Uani 0.557(5) 1 d D U P D 2
H44D H 0.328219 0.635638 0.078629 0.095 Uiso 0.557(5) 1 calc R U P D 2
H44E H 0.410777 0.641839 0.133337 0.095 Uiso 0.557(5) 1 calc R U P D 2
H44F H 0.320753 0.652850 0.157567 0.095 Uiso 0.557(5) 1 calc R U P D 2
C45 C 0.51892(9) 0.61017(8) 0.36686(7) 0.0343(3) Uani 1 1 d . . . . .
C46 C 0.46930(12) 0.68081(9) 0.37212(10) 0.0479(4) Uani 1 1 d . . . . .
H46A H 0.450777 0.699565 0.325836 0.072 Uiso 1 1 calc R U . . .
H46B H 0.505021 0.716944 0.398341 0.072 Uiso 1 1 calc R U . . .
H46C H 0.420473 0.670967 0.395520 0.072 Uiso 1 1 calc R U . . .
C47 C 0.59578(11) 0.62664(10) 0.33126(9) 0.0498(4) Uani 1 1 d . . . . .
H47A H 0.624772 0.581175 0.323548 0.075 Uiso 1 1 calc R U . . .
H47B H 0.633645 0.658875 0.360447 0.075 Uiso 1 1 calc R U . . .
H47C H 0.578090 0.650400 0.287001 0.075 Uiso 1 1 calc R U . . .
C48 C 0.54715(10) 0.58411(9) 0.44029(8) 0.0403(3) Uani 1 1 d . . . . .
H48A H 0.574893 0.536859 0.438960 0.060 Uiso 1 1 calc R U . . .
H48B H 0.498404 0.579357 0.464905 0.060 Uiso 1 1 calc R U . . .
H48C H 0.586263 0.619429 0.464080 0.060 Uiso 1 1 calc R U . . .
C49 C 0.58780(13) 0.42244(11) 0.21895(11) 0.0579(5) Uani 1 1 d . . . . .
H49A H 0.531058 0.429742 0.195234 0.087 Uiso 1 1 calc R U . . .
H49B H 0.624453 0.460893 0.205583 0.087 Uiso 1 1 calc R U . . .
H49C H 0.586944 0.424083 0.268794 0.087 Uiso 1 1 calc R U . . .
C50 C 0.63449(16) 0.33551(15) 0.09949(11) 0.0750(7) Uani 1 1 d . . . . .
H50A H 0.655127 0.289200 0.083692 0.113 Uiso 1 1 calc R U . . .
H50B H 0.672719 0.374659 0.090422 0.113 Uiso 1 1 calc R U . . .
H50C H 0.578757 0.345367 0.074864 0.113 Uiso 1 1 calc R U . . .
C51 C 0.73839(12) 0.32282(13) 0.23852(12) 0.0634(5) Uani 1 1 d . . . . .
H51A H 0.765925 0.281135 0.220012 0.095 Uiso 1 1 calc R U . . .
H51B H 0.737587 0.316047 0.287992 0.095 Uiso 1 1 calc R U . . .
H51C H 0.769119 0.367348 0.230768 0.095 Uiso 1 1 calc R U . . .
C55 C 0.33217(15) 0.28547(12) 0.14965(10) 0.0632(5) Uani 1 1 d . . . . .
H55A H 0.379735 0.268511 0.126744 0.076 Uiso 1 1 calc R U . . .
H55B H 0.317920 0.335741 0.134364 0.076 Uiso 1 1 calc R U . . .
C56 C 0.2585(2) 0.23645(18) 0.13261(14) 0.0968(9) Uani 1 1 d . . . . .
H56A H 0.262938 0.208574 0.090073 0.116 Uiso 1 1 calc R U . . .
H56B H 0.205777 0.264633 0.126372 0.116 Uiso 1 1 calc R U . . .
C57 C 0.26180(17) 0.18662(14) 0.19374(12) 0.0763(7) Uani 1 1 d . . . . .
H57A H 0.205737 0.167390 0.199092 0.092 Uiso 1 1 calc R U . . .
H57B H 0.300637 0.145561 0.190246 0.092 Uiso 1 1 calc R U . . .
C58 C 0.29340(14) 0.23649(13) 0.25126(11) 0.0668(6) Uani 1 1 d . . . . .
H58A H 0.247202 0.265622 0.265731 0.080 Uiso 1 1 calc R U . . .
H58B H 0.320616 0.208753 0.291348 0.080 Uiso 1 1 calc R U . . .

loop_
_atom_site_aniso_label
_atom_site_aniso_U_11
_atom_site_aniso_U_22
_atom_site_aniso_U_33
_atom_site_aniso_U_23
_atom_site_aniso_U_13
_atom_site_aniso_U_12
Ca1 0.04210(17) 0.04229(16) 0.03218(15) -0.00143(12) 0.01220(12) -0.00408(12)
Si1 0.0397(2) 0.0559(3) 0.0379(2) -0.00214(19) 0.01136(18) -0.00260(19)
Si2 0.0544(4) 0.0473(5) 0.0487(17) -0.0069(10) 0.0040(8) 0.0030(3)
C52 0.100(5) 0.061(4) 0.065(3) -0.012(3) 0.002(3) -0.004(4)
C53 0.075(3) 0.071(3) 0.108(5) -0.006(4) 0.001(3) 0.019(2)
C54 0.082(4) 0.056(3) 0.071(3) 0.020(2) 0.011(3) -0.001(3)
Si2B 0.0544(4) 0.0473(5) 0.0487(17) -0.0069(10) 0.0040(8) 0.0030(3)
C52B 0.055(3) 0.060(4) 0.057(3) -0.021(3) 0.005(2) 0.003(3)
C53B 0.069(3) 0.071(4) 0.106(5) -0.026(4) -0.006(3) 0.021(3)
C54B 0.106(6) 0.061(4) 0.070(3) 0.007(3) 0.002(4) 0.001(5)
O1 0.0556(7) 0.0610(8) 0.0414(6) -0.0091(5) 0.0108(5) -0.0154(6)
N1 0.0224(5) 0.0316(5) 0.0289(5) 0.0017(4) 0.0042(4) -0.0012(4)
N2 0.0443(7) 0.0495(8) 0.0416(7) -0.0057(6) 0.0129(6) -0.0017(6)
C1 0.0237(6) 0.0302(6) 0.0272(6) -0.0006(5) 0.0050(5) -0.0022(5)
C2 0.0224(6) 0.0319(6) 0.0313(6) -0.0014(5) 0.0053(5) -0.0009(5)
C3 0.0265(6) 0.0311(6) 0.0350(7) 0.0007(5) 0.0053(5) 0.0025(5)
C4 0.0298(6) 0.0297(6) 0.0329(7) 0.0013(5) 0.0057(5) -0.0005(5)
C5 0.0252(6) 0.0321(6) 0.0330(6) 0.0018(5) 0.0065(5) -0.0035(5)
C6 0.0227(6) 0.0302(6) 0.0288(6) -0.0008(5) 0.0044(5) -0.0026(5)
C7 0.0237(6) 0.0283(6) 0.0292(6) -0.0008(5) 0.0039(5) -0.0033(5)
C8 0.0231(6) 0.0332(6) 0.0333(7) -0.0011(5) 0.0054(5) -0.0044(5)
C9 0.0218(6) 0.0354(7) 0.0371(7) -0.0014(5) 0.0032(5) -0.0016(5)
C10 0.0261(6) 0.0336(6) 0.0354(7) 0.0020(5) 0.0020(5) 0.0012(5)
C11 0.0258(6) 0.0303(6) 0.0295(6) -0.0003(5) 0.0035(5) -0.0022(5)
C12 0.0223(6) 0.0309(6) 0.0264(6) -0.0015(5) 0.0043(4) -0.0025(5)
C13 0.0221(6) 0.0373(7) 0.0297(6) 0.0013(5) 0.0049(5) 0.0010(5)
C14 0.0232(6) 0.0355(7) 0.0348(7) 0.0003(5) 0.0056(5) 0.0022(5)
C15 0.0244(6) 0.0375(7) 0.0371(7) 0.0010(5) 0.0045(5) -0.0005(5)
C16 0.0223(6) 0.0438(8) 0.0423(8) 0.0019(6) 0.0077(5) 0.0001(5)
C17 0.0265(6) 0.0393(7) 0.0367(7) 0.0011(6) 0.0085(5) 0.0037(5)
C18 0.0286(7) 0.0350(7) 0.0376(7) -0.0002(5) 0.0091(5) 0.0006(5)
C19 0.0289(7) 0.0372(7) 0.0525(9) -0.0006(6) 0.0087(6) -0.0038(6)
C20 0.0515(10) 0.0492(10) 0.0611(11) -0.0132(8) 0.0124(8) -0.0106(8)
C21 0.0533(10) 0.0412(9) 0.0655(11) 0.0069(8) 0.0108(9) 0.0007(7)
C22 0.0347(9) 0.0473(9) 0.0952(15) -0.0036(9) 0.0147(9) -0.0089(7)
C23 0.0290(7) 0.0445(8) 0.0440(8) -0.0001(6) 0.0110(6) 0.0075(6)
C24 0.0418(9) 0.0650(11) 0.0487(9) 0.0013(8) 0.0185(7) 0.0127(8)
C25 0.0384(9) 0.0593(10) 0.0535(10) 0.0006(8) 0.0048(7) 0.0155(7)
C26 0.0450(9) 0.0436(9) 0.0757(13) -0.0068(8) 0.0188(9) 0.0074(7)
C27 0.0349(7) 0.0350(8) 0.0396(8) 0.0082(6) 0.0061(6) 0.0000(6)
C28 0.0444(12) 0.0695(18) 0.0623(17) 0.0325(14) 0.0073(11) 0.0099(11)
C29 0.086(2) 0.0482(16) 0.0672(19) 0.0175(12) -0.0107(16) -0.0260(15)
C30 0.073(2) 0.0684(15) 0.0438(12) 0.0168(10) 0.0210(13) 0.0165(14)
C27B 0.0349(7) 0.0350(8) 0.0396(8) 0.0082(6) 0.0061(6) 0.0000(6)
C28B 0.059(6) 0.057(6) 0.060(6) 0.031(5) 0.014(5) 0.009(5)
C29B 0.059(6) 0.051(7) 0.063(6) 0.027(5) 0.011(5) -0.014(5)
C30B 0.072(7) 0.058(6) 0.052(5) 0.017(4) 0.009(6) -0.001(6)
C31 0.0212(8) 0.0428(9) 0.0559(9) 0.0069(7) 0.0051(6) -0.0008(6)
C32 0.0309(12) 0.112(3) 0.0524(16) 0.0100(15) -0.0086(11) -0.0082(15)
C33 0.0244(10) 0.086(2) 0.0591(15) 0.0156(15) 0.0134(10) 0.0002(12)
C34 0.0345(16) 0.0538(16) 0.175(4) -0.006(2) 0.032(3) 0.0034(12)
C31B 0.0212(8) 0.0428(9) 0.0559(9) 0.0069(7) 0.0051(6) -0.0008(6)
C32B 0.037(4) 0.078(5) 0.105(7) 0.000(5) -0.013(5) -0.007(4)
C33B 0.036(4) 0.085(6) 0.084(5) 0.026(4) 0.025(4) 0.018(4)
C34B 0.020(3) 0.060(4) 0.082(6) 0.020(4) 0.005(4) 0.016(3)
C35 0.0263(6) 0.0290(6) 0.0313(6) 0.0014(5) 0.0043(5) 0.0004(5)
C36 0.0313(7) 0.0311(6) 0.0324(7) -0.0008(5) 0.0005(5) -0.0013(5)
C37 0.0367(7) 0.0325(7) 0.0302(6) 0.0031(5) 0.0018(5) 0.0014(5)
C38 0.0397(8) 0.0297(6) 0.0341(7) 0.0037(5) 0.0059(6) -0.0030(5)
C39 0.0294(6) 0.0300(6) 0.0324(6) -0.0011(5) 0.0054(5) -0.0005(5)
C40 0.0277(6) 0.0328(6) 0.0288(6) 0.0019(5) 0.0027(5) 0.0000(5)
C41 0.0474(19) 0.0370(7) 0.0320(8) 0.0067(6) -0.0047(13) -0.0073(10)
C42 0.068(3) 0.117(5) 0.041(2) 0.020(3) 0.006(2) -0.016(3)
C43 0.078(3) 0.055(3) 0.035(2) 0.006(2) -0.022(2) -0.015(2)
C44 0.096(4) 0.051(2) 0.055(3) 0.0032(19) -0.025(3) 0.022(2)
C41B 0.0474(19) 0.0370(7) 0.0320(8) 0.0067(6) -0.0047(13) -0.0073(10)
C42B 0.098(3) 0.074(3) 0.0329(16) 0.0006(18) 0.0073(17) 0.010(2)
C43B 0.073(3) 0.125(5) 0.075(4) 0.050(4) -0.033(3) -0.038(3)
C44B 0.100(3) 0.0416(16) 0.0420(17) 0.0118(13) -0.0125(19) 0.0030(18)
C45 0.0353(7) 0.0319(7) 0.0354(7) -0.0019(5) 0.0034(6) -0.0051(5)
C46 0.0556(10) 0.0344(8) 0.0512(9) -0.0068(7) -0.0019(8) 0.0007(7)
C47 0.0437(9) 0.0577(10) 0.0485(9) -0.0019(8) 0.0078(7) -0.0176(8)
C48 0.0410(8) 0.0417(8) 0.0366(7) -0.0046(6) -0.0007(6) -0.0058(6)
C49 0.0520(11) 0.0529(10) 0.0710(13) 0.0055(9) 0.0159(9) -0.0050(8)
C50 0.0753(15) 0.1086(19) 0.0442(11) 0.0016(11) 0.0192(10) -0.0137(13)
C51 0.0430(10) 0.0824(15) 0.0653(13) -0.0081(11) 0.0092(9) 0.0006(9)
C55 0.0824(15) 0.0622(12) 0.0434(10) -0.0031(9) 0.0024(9) -0.0009(10)
C56 0.096(2) 0.118(2) 0.0670(16) 0.0010(15) -0.0226(14) -0.0276(18)
C57 0.0768(16) 0.0851(16) 0.0648(14) -0.0123(12) 0.0018(12) -0.0264(13)
C58 0.0661(13) 0.0778(14) 0.0598(12) -0.0199(10) 0.0204(10) -0.0307(11)

loop_
_atom_type_symbol
_atom_type_description
_atom_type_scat_dispersion_real
_atom_type_scat_dispersion_imag
_atom_type_scat_source
C C 0.0033 0.0016 'International Tables Vol C Tables 4.2.6.8 and 6.1.1.4'
H H 0.0000 0.0000 'International Tables Vol C Tables 4.2.6.8 and 6.1.1.4'
N N 0.0061 0.0033 'International Tables Vol C Tables 4.2.6.8 and 6.1.1.4'
Si Si 0.0817 0.0704 'International Tables Vol C Tables 4.2.6.8 and 6.1.1.4'
Ca Ca 0.2262 0.3064 'International Tables Vol C Tables 4.2.6.8 and 6.1.1.4'
O O 0.0106 0.0060 'International Tables Vol C Tables 4.2.6.8 and 6.1.1.4'

loop_
_geom_angle_atom_site_label_1
_geom_angle_atom_site_label_2
_geom_angle_atom_site_label_3
_geom_angle
_geom_angle_site_symmetry_1
_geom_angle_site_symmetry_3
_geom_angle_publ_flag
N2 Ca1 O1 95.97(5) . . ?
N2 Ca1 N1 131.31(5) . . ?
O1 Ca1 N1 103.96(4) . . ?
N2 Ca1 C49 66.50(6) . . ?
O1 Ca1 C49 123.07(6) . . ?
N1 Ca1 C49 128.87(5) . . ?
N2 Ca1 C12 151.98(5) . . ?
O1 Ca1 C12 81.18(4) . . ?
N1 Ca1 C12 28.15(4) . . ?
C49 Ca1 C12 137.67(5) . . ?
N2 Ca1 C35 155.94(5) . . ?
O1 Ca1 C35 84.37(4) . . ?
N1 Ca1 C35 71.15(4) . . ?
C49 Ca1 C35 93.11(5) . . ?
C12 Ca1 C35 51.95(4) . . ?
N2 Ca1 C11 168.46(5) . . ?
O1 Ca1 C11 72.68(4) . . ?
N1 Ca1 C11 52.43(4) . . ?
C49 Ca1 C11 121.18(5) . . ?
C12 Ca1 C11 26.66(3) . . ?
C35 Ca1 C11 28.26(3) . . ?
N2 Ca1 Si1 30.52(4) . . ?
O1 Ca1 Si1 114.36(3) . . ?
N1 Ca1 Si1 137.26(3) . . ?
C49 Ca1 Si1 36.24(4) . . ?
C12 Ca1 Si1 164.24(3) . . ?
C35 Ca1 Si1 128.94(3) . . ?
C11 Ca1 Si1 157.20(3) . . ?
N2 Ca1 Si2 25.06(15) . . ?
O1 Ca1 Si2 82.68(14) . . ?
N1 Ca1 Si2 114.91(14) . . ?
C49 Ca1 Si2 91.54(15) . . ?
C12 Ca1 Si2 128.18(14) . . ?
C35 Ca1 Si2 166.73(14) . . ?
C11 Ca1 Si2 146.19(15) . . ?
Si1 Ca1 Si2 55.43(14) . . ?
N2 Ca1 Si2B 22.80(17) . . ?
O1 Ca1 Si2B 82.18(15) . . ?
N1 Ca1 Si2B 118.02(16) . . ?
C49 Ca1 Si2B 89.26(17) . . ?
C12 Ca1 Si2B 130.94(17) . . ?
C35 Ca1 Si2B 165.28(14) . . ?
C11 Ca1 Si2B 147.82(17) . . ?
Si1 Ca1 Si2B 53.30(17) . . ?
N2 Si1 C50 115.94(10) . . ?
N2 Si1 C51 114.44(9) . . ?
C50 Si1 C51 107.11(11) . . ?
N2 Si1 C49 106.28(8) . . ?
C50 Si1 C49 105.83(11) . . ?
C51 Si1 C49 106.53(10) . . ?
N2 Si1 Ca1 43.06(5) . . ?
C50 Si1 Ca1 133.04(8) . . ?
C51 Si1 Ca1 119.83(7) . . ?
C49 Si1 Ca1 63.73(6) . . ?
N2 Si2 C52 113.2(6) . . ?
N2 Si2 C53 115.0(5) . . ?
C52 Si2 C53 106.3(5) . . ?
N2 Si2 C54 109.8(5) . . ?
C52 Si2 C54 105.8(5) . . ?
C53 Si2 C54 106.2(4) . . ?
N2 Si2 Ca1 34.23(17) . . ?
C52 Si2 Ca1 118.9(5) . . ?
C53 Si2 Ca1 132.6(4) . . ?
C54 Si2 Ca1 76.0(4) . . ?
Si2 C52 H52A 109.5 . . ?
Si2 C52 H52B 109.5 . . ?
H52A C52 H52B 109.5 . . ?
Si2 C52 H52C 109.5 . . ?
H52A C52 H52C 109.5 . . ?
H52B C52 H52C 109.5 . . ?
Si2 C53 H53A 109.5 . . ?
Si2 C53 H53B 109.5 . . ?
H53A C53 H53B 109.5 . . ?
Si2 C53 H53C 109.5 . . ?
H53A C53 H53C 109.5 . . ?
H53B C53 H53C 109.5 . . ?
Si2 C54 H54A 109.5 . . ?
Si2 C54 H54B 109.5 . . ?
H54A C54 H54B 109.5 . . ?
Si2 C54 H54C 109.5 . . ?
H54A C54 H54C 109.5 . . ?
H54B C54 H54C 109.5 . . ?
N2 Si2B C54B 108.7(6) . . ?
N2 Si2B C53B 114.3(6) . . ?
C54B Si2B C53B 107.2(5) . . ?
N2 Si2B C52B 113.7(6) . . ?
C54B Si2B C52B 107.5(6) . . ?
C53B Si2B C52B 105.1(5) . . ?
N2 Si2B Ca1 31.3(2) . . ?
C54B Si2B Ca1 81.0(5) . . ?
C53B Si2B Ca1 139.3(5) . . ?
C52B Si2B Ca1 110.2(5) . . ?
Si2B C52B H52D 109.5 . . ?
Si2B C52B H52E 109.5 . . ?
H52D C52B H52E 109.5 . . ?
Si2B C52B H52F 109.5 . . ?
H52D C52B H52F 109.5 . . ?
H52E C52B H52F 109.5 . . ?
Si2B C53B H53D 109.5 . . ?
Si2B C53B H53E 109.5 . . ?
H53D C53B H53E 109.5 . . ?
Si2B C53B H53F 109.5 . . ?
H53D C53B H53F 109.5 . . ?
H53E C53B H53F 109.5 . . ?
Si2B C54B H54D 109.5 . . ?
Si2B C54B H54E 109.5 . . ?
H54D C54B H54E 109.5 . . ?
Si2B C54B H54F 109.5 . . ?
H54D C54B H54F 109.5 . . ?
H54E C54B H54F 109.5 . . ?
C55 O1 C58 108.53(15) . . ?
C55 O1 Ca1 123.83(12) . . ?
C58 O1 Ca1 126.67(12) . . ?
C1 N1 C12 104.12(10) . . ?
C1 N1 Ca1 131.63(9) . . ?
C12 N1 Ca1 99.89(8) . . ?
Si1 N2 Si2B 127.6(3) . . ?
Si1 N2 Si2 132.2(3) . . ?
Si1 N2 Ca1 106.42(7) . . ?
Si2B N2 Ca1 125.9(3) . . ?
Si2 N2 Ca1 120.7(3) . . ?
N1 C1 C2 128.55(11) . . ?
N1 C1 C6 112.16(11) . . ?
C2 C1 C6 119.29(12) . . ?
C3 C2 C1 117.18(12) . . ?
C3 C2 C13 118.77(12) . . ?
C1 C2 C13 123.80(12) . . ?
C2 C3 C4 124.33(12) . . ?
C2 C3 H3 117.8 . . ?
C4 C3 H3 117.8 . . ?
C5 C4 C3 117.72(12) . . ?
C5 C4 C27 119.86(15) . . ?
C3 C4 C27 122.22(15) . . ?
C5 C4 C27B 120.4(6) . . ?
C3 C4 C27B 121.9(5) . . ?
C4 C5 C6 120.11(12) . . ?
C4 C5 H5 119.9 . . ?
C6 C5 H5 119.9 . . ?
C5 C6 C1 121.33(12) . . ?
C5 C6 C7 132.86(12) . . ?
C1 C6 C7 105.78(11) . . ?
C8 C7 C12 120.69(12) . . ?
C8 C7 C6 134.05(12) . . ?
C12 C7 C6 105.25(11) . . ?
C9 C8 C7 120.22(12) . . ?
C9 C8 H8 119.9 . . ?
C7 C8 H8 119.9 . . ?
C8 C9 C10 118.01(12) . . ?
C8 C9 C31B 123.4(4) . . ?
C10 C9 C31B 118.6(4) . . ?
C8 C9 C31 121.88(17) . . ?
C10 C9 C31 120.09(17) . . ?
C11 C10 C9 123.70(13) . . ?
C11 C10 H10 118.1 . . ?
C9 C10 H10 118.1 . . ?
C10 C11 C12 117.68(12) . . ?
C10 C11 C35 118.56(12) . . ?
C12 C11 C35 123.65(11) . . ?
C10 C11 Ca1 145.47(9) . . ?
C12 C11 Ca1 67.90(7) . . ?
C35 C11 Ca1 68.43(7) . . ?
N1 C12 C11 127.74(11) . . ?
N1 C12 C7 112.65(11) . . ?
C11 C12 C7 119.59(11) . . ?
N1 C12 Ca1 51.96(6) . . ?
C11 C12 Ca1 85.44(8) . . ?
C7 C12 Ca1 139.12(9) . . ?
C14 C13 C18 118.80(12) . . ?
C14 C13 C2 120.48(12) . . ?
C18 C13 C2 120.48(12) . . ?
C13 C14 C15 121.35(12) . . ?
C13 C14 H14 119.3 . . ?
C15 C14 H14 119.3 . . ?
C16 C15 C14 117.93(13) . . ?
C16 C15 C19 122.40(12) . . ?
C14 C15 C19 119.67(12) . . ?
C15 C16 C17 122.57(13) . . ?
C15 C16 H16 118.7 . . ?
C17 C16 H16 118.7 . . ?
C18 C17 C16 118.03(13) . . ?
C18 C17 C23 123.07(13) . . ?
C16 C17 C23 118.90(13) . . ?
C17 C18 C13 121.25(13) . . ?
C17 C18 H18 119.4 . . ?
C13 C18 H18 119.4 . . ?
C22 C19 C20 108.87(15) . . ?
C22 C19 C21 107.33(15) . . ?
C20 C19 C21 108.75(14) . . ?
C22 C19 C15 112.68(13) . . ?
C20 C19 C15 110.25(13) . . ?
C21 C19 C15 108.86(13) . . ?
C19 C20 H20A 109.5 . . ?
C19 C20 H20B 109.5 . . ?
H20A C20 H20B 109.5 . . ?
C19 C20 H20C 109.5 . . ?
H20A C20 H20C 109.5 . . ?
H20B C20 H20C 109.5 . . ?
C19 C21 H21A 109.5 . . ?
C19 C21 H21B 109.5 . . ?
H21A C21 H21B 109.5 . . ?
C19 C21 H21C 109.5 . . ?
H21A C21 H21C 109.5 . . ?
H21B C21 H21C 109.5 . . ?
C19 C22 H22A 109.5 . . ?
C19 C22 H22B 109.5 . . ?
H22A C22 H22B 109.5 . . ?
C19 C22 H22C 109.5 . . ?
H22A C22 H22C 109.5 . . ?
H22B C22 H22C 109.5 . . ?
C26 C23 C24 108.45(15) . . ?
C26 C23 C25 108.31(15) . . ?
C24 C23 C25 108.53(14) . . ?
C26 C23 C17 112.39(13) . . ?
C24 C23 C17 109.93(13) . . ?
C25 C23 C17 109.15(13) . . ?
C23 C24 H24A 109.5 . . ?
C23 C24 H24B 109.5 . . ?
H24A C24 H24B 109.5 . . ?
C23 C24 H24C 109.5 . . ?
H24A C24 H24C 109.5 . . ?
H24B C24 H24C 109.5 . . ?
C23 C25 H25A 109.5 . . ?
C23 C25 H25B 109.5 . . ?
H25A C25 H25B 109.5 . . ?
C23 C25 H25C 109.5 . . ?
H25A C25 H25C 109.5 . . ?
H25B C25 H25C 109.5 . . ?
C23 C26 H26A 109.5 . . ?
C23 C26 H26B 109.5 . . ?
H26A C26 H26B 109.5 . . ?
C23 C26 H26C 109.5 . . ?
H26A C26 H26C 109.5 . . ?
H26B C26 H26C 109.5 . . ?
C30 C27 C29 108.8(3) . . ?
C30 C27 C28 107.2(2) . . ?
C29 C27 C28 108.7(3) . . ?
C30 C27 C4 109.4(2) . . ?
C29 C27 C4 109.6(2) . . ?
C28 C27 C4 113.1(2) . . ?
C27 C28 H28A 109.5 . . ?
C27 C28 H28B 109.5 . . ?
H28A C28 H28B 109.5 . . ?
C27 C28 H28C 109.5 . . ?
H28A C28 H28C 109.5 . . ?
H28B C28 H28C 109.5 . . ?
C27 C29 H29A 109.5 . . ?
C27 C29 H29B 109.5 . . ?
H29A C29 H29B 109.5 . . ?
C27 C29 H29C 109.5 . . ?
H29A C29 H29C 109.5 . . ?
H29B C29 H29C 109.5 . . ?
C27 C30 H30A 109.5 . . ?
C27 C30 H30B 109.5 . . ?
H30A C30 H30B 109.5 . . ?
C27 C30 H30C 109.5 . . ?
H30A C30 H30C 109.5 . . ?
H30B C30 H30C 109.5 . . ?
C30B C27B C29B 107.7(12) . . ?
C30B C27B C28B 109.5(12) . . ?
C29B C27B C28B 108.4(12) . . ?
C30B C27B C4 105.1(12) . . ?
C29B C27B C4 113.1(12) . . ?
C28B C27B C4 112.9(12) . . ?
C27B C28B H28D 109.5 . . ?
C27B C28B H28E 109.5 . . ?
H28D C28B H28E 109.5 . . ?
C27B C28B H28F 109.5 . . ?
H28D C28B H28F 109.5 . . ?
H28E C28B H28F 109.5 . . ?
C27B C29B H29D 109.5 . . ?
C27B C29B H29E 109.5 . . ?
H29D C29B H29E 109.5 . . ?
C27B C29B H29F 109.5 . . ?
H29D C29B H29F 109.5 . . ?
H29E C29B H29F 109.5 . . ?
C27B C30B H30D 109.5 . . ?
C27B C30B H30E 109.5 . . ?
H30D C30B H30E 109.5 . . ?
C27B C30B H30F 109.5 . . ?
H30D C30B H30F 109.5 . . ?
H30E C30B H30F 109.5 . . ?
C33 C31 C32 107.9(3) . . ?
C33 C31 C34 108.7(3) . . ?
C32 C31 C34 108.9(3) . . ?
C33 C31 C9 112.3(3) . . ?
C32 C31 C9 108.6(3) . . ?
C34 C31 C9 110.4(3) . . ?
C31 C32 H32A 109.5 . . ?
C31 C32 H32B 109.5 . . ?
H32A C32 H32B 109.5 . . ?
C31 C32 H32C 109.5 . . ?
H32A C32 H32C 109.5 . . ?
H32B C32 H32C 109.5 . . ?
C31 C33 H33A 109.5 . . ?
C31 C33 H33B 109.5 . . ?
H33A C33 H33B 109.5 . . ?
C31 C33 H33C 109.5 . . ?
H33A C33 H33C 109.5 . . ?
H33B C33 H33C 109.5 . . ?
C31 C34 H34A 109.5 . . ?
C31 C34 H34B 109.5 . . ?
H34A C34 H34B 109.5 . . ?
C31 C34 H34C 109.5 . . ?
H34A C34 H34C 109.5 . . ?
H34B C34 H34C 109.5 . . ?
C9 C31B C33B 109.7(9) . . ?
C9 C31B C32B 108.0(9) . . ?
C33B C31B C32B 109.5(10) . . ?
C9 C31B C34B 114.4(10) . . ?
C33B C31B C34B 107.8(9) . . ?
C32B C31B C34B 107.3(10) . . ?
C31B C32B H32D 109.5 . . ?
C31B C32B H32E 109.5 . . ?
H32D C32B H32E 109.5 . . ?
C31B C32B H32F 109.5 . . ?
H32D C32B H32F 109.5 . . ?
H32E C32B H32F 109.5 . . ?
C31B C33B H33D 109.5 . . ?
C31B C33B H33E 109.5 . . ?
H33D C33B H33E 109.5 . . ?
C31B C33B H33F 109.5 . . ?
H33D C33B H33F 109.5 . . ?
H33E C33B H33F 109.5 . . ?
C31B C34B H34D 109.5 . . ?
C31B C34B H34E 109.5 . . ?
H34D C34B H34E 109.5 . . ?
C31B C34B H34F 109.5 . . ?
H34D C34B H34F 109.5 . . ?
H34E C34B H34F 109.5 . . ?
C36 C35 C40 119.05(12) . . ?
C36 C35 C11 120.63(12) . . ?
C40 C35 C11 119.81(12) . . ?
C36 C35 Ca1 93.54(8) . . ?
C40 C35 Ca1 100.28(8) . . ?
C11 C35 Ca1 83.31(7) . . ?
C37 C36 C35 121.40(13) . . ?
C37 C36 H36 119.3 . . ?
C35 C36 H36 119.3 . . ?
C38 C37 C36 117.53(13) . . ?
C38 C37 C41B 118.7(2) . . ?
C36 C37 C41B 123.7(2) . . ?
C38 C37 C41 123.8(3) . . ?
C36 C37 C41 118.4(3) . . ?
C37 C38 C39 123.00(13) . . ?
C37 C38 H38 118.5 . . ?
C39 C38 H38 118.5 . . ?
C40 C39 C38 117.76(12) . . ?
C40 C39 C45 122.27(12) . . ?
C38 C39 C45 119.76(12) . . ?
C39 C40 C35 121.16(12) . . ?
C39 C40 H40 119.4 . . ?
C35 C40 H40 119.4 . . ?
C43 C41 C44 106.6(6) . . ?
C43 C41 C42 109.7(7) . . ?
C44 C41 C42 108.2(6) . . ?
C43 C41 C37 115.3(6) . . ?
C44 C41 C37 109.0(6) . . ?
C42 C41 C37 107.9(5) . . ?
C41 C42 H42A 109.5 . . ?
C41 C42 H42B 109.5 . . ?
H42A C42 H42B 109.5 . . ?
C41 C42 H42C 109.5 . . ?
H42A C42 H42C 109.5 . . ?
H42B C42 H42C 109.5 . . ?
C41 C43 H43A 109.5 . . ?
C41 C43 H43B 109.5 . . ?
H43A C43 H43B 109.5 . . ?
C41 C43 H43C 109.5 . . ?
H43A C43 H43C 109.5 . . ?
H43B C43 H43C 109.5 . . ?
C41 C44 H44A 109.5 . . ?
C41 C44 H44B 109.5 . . ?
H44A C44 H44B 109.5 . . ?
C41 C44 H44C 109.5 . . ?
H44A C44 H44C 109.5 . . ?
H44B C44 H44C 109.5 . . ?
C43B C41B C44B 109.4(5) . . ?
C43B C41B C37 109.2(5) . . ?
C44B C41B C37 113.4(5) . . ?
C43B C41B C42B 110.0(6) . . ?
C44B C41B C42B 106.0(5) . . ?
C37 C41B C42B 108.8(4) . . ?
C41B C42B H42D 109.5 . . ?
C41B C42B H42E 109.5 . . ?
H42D C42B H42E 109.5 . . ?
C41B C42B H42F 109.5 . . ?
H42D C42B H42F 109.5 . . ?
H42E C42B H42F 109.5 . . ?
C41B C43B H43D 109.5 . . ?
C41B C43B H43E 109.5 . . ?
H43D C43B H43E 109.5 . . ?
C41B C43B H43F 109.5 . . ?
H43D C43B H43F 109.5 . . ?
H43E C43B H43F 109.5 . . ?
C41B C44B H44D 109.5 . . ?
C41B C44B H44E 109.5 . . ?
H44D C44B H44E 109.5 . . ?
C41B C44B H44F 109.5 . . ?
H44D C44B H44F 109.5 . . ?
H44E C44B H44F 109.5 . . ?
C48 C45 C47 109.45(13) . . ?
C48 C45 C39 112.41(12) . . ?
C47 C45 C39 110.48(12) . . ?
C48 C45 C46 107.15(13) . . ?
C47 C45 C46 108.88(14) . . ?
C39 C45 C46 108.35(12) . . ?
C45 C46 H46A 109.5 . . ?
C45 C46 H46B 109.5 . . ?
H46A C46 H46B 109.5 . . ?
C45 C46 H46C 109.5 . . ?
H46A C46 H46C 109.5 . . ?
H46B C46 H46C 109.5 . . ?
C45 C47 H47A 109.5 . . ?
C45 C47 H47B 109.5 . . ?
H47A C47 H47B 109.5 . . ?
C45 C47 H47C 109.5 . . ?
H47A C47 H47C 109.5 . . ?
H47B C47 H47C 109.5 . . ?
C45 C48 H48A 109.5 . . ?
C45 C48 H48B 109.5 . . ?
H48A C48 H48B 109.5 . . ?
C45 C48 H48C 109.5 . . ?
H48A C48 H48C 109.5 . . ?
H48B C48 H48C 109.5 . . ?
Si1 C49 Ca1 80.03(7) . . ?
Si1 C49 H49A 109.5 . . ?
Ca1 C49 H49A 72.1 . . ?
Si1 C49 H49B 109.5 . . ?
Ca1 C49 H49B 168.4 . . ?
H49A C49 H49B 109.5 . . ?
Si1 C49 H49C 109.5 . . ?
Ca1 C49 H49C 60.1 . . ?
H49A C49 H49C 109.5 . . ?
H49B C49 H49C 109.5 . . ?
Si1 C50 H50A 109.5 . . ?
Si1 C50 H50B 109.5 . . ?
H50A C50 H50B 109.5 . . ?
Si1 C50 H50C 109.5 . . ?
H50A C50 H50C 109.5 . . ?
H50B C50 H50C 109.5 . . ?
Si1 C51 H51A 109.5 . . ?
Si1 C51 H51B 109.5 . . ?
H51A C51 H51B 109.5 . . ?
Si1 C51 H51C 109.5 . . ?
H51A C51 H51C 109.5 . . ?
H51B C51 H51C 109.5 . . ?
O1 C55 C56 106.18(18) . . ?
O1 C55 H55A 110.5 . . ?
C56 C55 H55A 110.5 . . ?
O1 C55 H55B 110.5 . . ?
C56 C55 H55B 110.5 . . ?
H55A C55 H55B 108.7 . . ?
C55 C56 C57 104.26(19) . . ?
C55 C56 H56A 110.9 . . ?
C57 C56 H56A 110.9 . . ?
C55 C56 H56B 110.9 . . ?
C57 C56 H56B 110.9 . . ?
H56A C56 H56B 108.9 . . ?
C58 C57 C56 101.6(2) . . ?
C58 C57 H57A 111.5 . . ?
C56 C57 H57A 111.5 . . ?
C58 C57 H57B 111.5 . . ?
C56 C57 H57B 111.5 . . ?
H57A C57 H57B 109.3 . . ?
O1 C58 C57 104.79(17) . . ?
O1 C58 H58A 110.8 . . ?
C57 C58 H58A 110.8 . . ?
O1 C58 H58B 110.8 . . ?
C57 C58 H58B 110.8 . . ?
H58A C58 H58B 108.9 . . ?

loop_
_geom_bond_atom_site_label_1
_geom_bond_atom_site_label_2
_geom_bond_distance
_geom_bond_site_symmetry_2
_geom_bond_publ_flag
Ca1 N2 2.2579(14) . ?
Ca1 O1 2.3193(13) . ?
Ca1 N1 2.3243(11) . ?
Ca1 C49 2.8880(19) . ?
Ca1 C12 2.9072(13) . ?
Ca1 C35 2.9286(13) . ?
Ca1 C11 3.1278(14) . ?
Ca1 Si1 3.1720(5) . ?
Ca1 Si2 3.451(9) . ?
Ca1 Si2B 3.518(10) . ?
Si1 N2 1.6793(15) . ?
Si1 C50 1.874(2) . ?
Si1 C51 1.874(2) . ?
Si1 C49 1.904(2) . ?
Si2 N2 1.700(10) . ?
Si2 C52 1.867(6) . ?
Si2 C53 1.869(6) . ?
Si2 C54 1.882(6) . ?
C52 H52A 0.9800 . ?
C52 H52B 0.9800 . ?
C52 H52C 0.9800 . ?
C53 H53A 0.9800 . ?
C53 H53B 0.9800 . ?
C53 H53C 0.9800 . ?
C54 H54A 0.9800 . ?
C54 H54B 0.9800 . ?
C54 H54C 0.9800 . ?
Si2B N2 1.682(11) . ?
Si2B C54B 1.864(6) . ?
Si2B C53B 1.872(6) . ?
Si2B C52B 1.873(6) . ?
C52B H52D 0.9800 . ?
C52B H52E 0.9800 . ?
C52B H52F 0.9800 . ?
C53B H53D 0.9800 . ?
C53B H53E 0.9800 . ?
C53B H53F 0.9800 . ?
C54B H54D 0.9800 . ?
C54B H54E 0.9800 . ?
C54B H54F 0.9800 . ?
O1 C55 1.442(2) . ?
O1 C58 1.448(2) . ?
N1 C1 1.3910(16) . ?
N1 C12 1.3920(16) . ?
C1 C2 1.4127(18) . ?
C1 C6 1.4230(17) . ?
C2 C3 1.3957(19) . ?
C2 C13 1.4898(18) . ?
C3 C4 1.4052(19) . ?
C3 H3 0.9500 . ?
C4 C5 1.3915(19) . ?
C4 C27 1.537(4) . ?
C4 C27B 1.54(2) . ?
C5 C6 1.3971(18) . ?
C5 H5 0.9500 . ?
C6 C7 1.4344(18) . ?
C7 C8 1.4015(17) . ?
C7 C12 1.4191(17) . ?
C8 C9 1.3890(19) . ?
C8 H8 0.9500 . ?
C9 C10 1.4057(19) . ?
C9 C31B 1.500(18) . ?
C9 C31 1.548(5) . ?
C10 C11 1.3896(18) . ?
C10 H10 0.9500 . ?
C11 C12 1.4080(18) . ?
C11 C35 1.4912(18) . ?
C13 C14 1.3921(19) . ?
C13 C18 1.4032(19) . ?
C14 C15 1.4011(18) . ?
C14 H14 0.9500 . ?
C15 C16 1.387(2) . ?
C15 C19 1.536(2) . ?
C16 C17 1.397(2) . ?
C16 H16 0.9500 . ?
C17 C18 1.3908(19) . ?
C17 C23 1.537(2) . ?
C18 H18 0.9500 . ?
C19 C22 1.525(2) . ?
C19 C20 1.529(2) . ?
C19 C21 1.529(2) . ?
C20 H20A 0.9800 . ?
C20 H20B 0.9800 . ?
C20 H20C 0.9800 . ?
C21 H21A 0.9800 . ?
C21 H21B 0.9800 . ?
C21 H21C 0.9800 . ?
C22 H22A 0.9800 . ?
C22 H22B 0.9800 . ?
C22 H22C 0.9800 . ?
C23 C26 1.527(2) . ?
C23 C24 1.531(2) . ?
C23 C25 1.534(2) . ?
C24 H24A 0.9800 . ?
C24 H24B 0.9800 . ?
C24 H24C 0.9800 . ?
C25 H25A 0.9800 . ?
C25 H25B 0.9800 . ?
C25 H25C 0.9800 . ?
C26 H26A 0.9800 . ?
C26 H26B 0.9800 . ?
C26 H26C 0.9800 . ?
C27 C30 1.524(3) . ?
C27 C29 1.525(3) . ?
C27 C28 1.526(3) . ?
C28 H28A 0.9800 . ?
C28 H28B 0.9800 . ?
C28 H28C 0.9800 . ?
C29 H29A 0.9800 . ?
C29 H29B 0.9800 . ?
C29 H29C 0.9800 . ?
C30 H30A 0.9800 . ?
C30 H30B 0.9800 . ?
C30 H30C 0.9800 . ?
C27B C30B 1.521(9) . ?
C27B C29B 1.525(9) . ?
C27B C28B 1.526(9) . ?
C28B H28D 0.9800 . ?
C28B H28E 0.9800 . ?
C28B H28F 0.9800 . ?
C29B H29D 0.9800 . ?
C29B H29E 0.9800 . ?
C29B H29F 0.9800 . ?
C30B H30D 0.9800 . ?
C30B H30E 0.9800 . ?
C30B H30F 0.9800 . ?
C31 C33 1.517(4) . ?
C31 C32 1.523(4) . ?
C31 C34 1.528(4) . ?
C32 H32A 0.9800 . ?
C32 H32B 0.9800 . ?
C32 H32C 0.9800 . ?
C33 H33A 0.9800 . ?
C33 H33B 0.9800 . ?
C33 H33C 0.9800 . ?
C34 H34A 0.9800 . ?
C34 H34B 0.9800 . ?
C34 H34C 0.9800 . ?
C31B C33B 1.517(9) . ?
C31B C32B 1.519(9) . ?
C31B C34B 1.529(9) . ?
C32B H32D 0.9800 . ?
C32B H32E 0.9800 . ?
C32B H32F 0.9800 . ?
C33B H33D 0.9800 . ?
C33B H33E 0.9800 . ?
C33B H33F 0.9800 . ?
C34B H34D 0.9800 . ?
C34B H34E 0.9800 . ?
C34B H34F 0.9800 . ?
C35 C36 1.3979(19) . ?
C35 C40 1.4007(18) . ?
C36 C37 1.3968(19) . ?
C36 H36 0.9500 . ?
C37 C38 1.392(2) . ?
C37 C41B 1.533(9) . ?
C37 C41 1.546(11) . ?
C38 C39 1.3990(19) . ?
C38 H38 0.9500 . ?
C39 C40 1.3915(18) . ?
C39 C45 1.5331(19) . ?
C40 H40 0.9500 . ?
C41 C43 1.515(7) . ?
C41 C44 1.521(6) . ?
C41 C42 1.525(7) . ?
C42 H42A 0.9800 . ?
C42 H42B 0.9800 . ?
C42 H42C 0.9800 . ?
C43 H43A 0.9800 . ?
C43 H43B 0.9800 . ?
C43 H43C 0.9800 . ?
C44 H44A 0.9800 . ?
C44 H44B 0.9800 . ?
C44 H44C 0.9800 . ?
C41B C43B 1.507(6) . ?
C41B C44B 1.515(6) . ?
C41B C42B 1.535(6) . ?
C42B H42D 0.9800 . ?
C42B H42E 0.9800 . ?
C42B H42F 0.9800 . ?
C43B H43D 0.9800 . ?
C43B H43E 0.9800 . ?
C43B H43F 0.9800 . ?
C44B H44D 0.9800 . ?
C44B H44E 0.9800 . ?
C44B H44F 0.9800 . ?
C45 C48 1.529(2) . ?
C45 C47 1.532(2) . ?
C45 C46 1.537(2) . ?
C46 H46A 0.9800 . ?
C46 H46B 0.9800 . ?
C46 H46C 0.9800 . ?
C47 H47A 0.9800 . ?
C47 H47B 0.9800 . ?
C47 H47C 0.9800 . ?
C48 H48A 0.9800 . ?
C48 H48B 0.9800 . ?
C48 H48C 0.9800 . ?
C49 H49A 0.9800 . ?
C49 H49B 0.9800 . ?
C49 H49C 0.9800 . ?
C50 H50A 0.9800 . ?
C50 H50B 0.9800 . ?
C50 H50C 0.9800 . ?
C51 H51A 0.9800 . ?
C51 H51B 0.9800 . ?
C51 H51C 0.9800 . ?
C55 C56 1.495(3) . ?
C55 H55A 0.9900 . ?
C55 H55B 0.9900 . ?
C56 C57 1.505(4) . ?
C56 H56A 0.9900 . ?
C56 H56B 0.9900 . ?
C57 C58 1.491(3) . ?
C57 H57A 0.9900 . ?
C57 H57B 0.9900 . ?
C58 H58A 0.9900 . ?
C58 H58B 0.9900 . ?

loop_
_geom_torsion_atom_site_label_1
_geom_torsion_atom_site_label_2
_geom_torsion_atom_site_label_3
_geom_torsion_atom_site_label_4
_geom_torsion
_geom_torsion_site_symmetry_1
_geom_torsion_site_symmetry_2
_geom_torsion_site_symmetry_3
_geom_torsion_site_symmetry_4
_geom_torsion_publ_flag
C50 Si1 N2 Si2B 56.6(4) . . . . ?
C51 Si1 N2 Si2B -68.9(4) . . . . ?
C49 Si1 N2 Si2B 173.8(4) . . . . ?
Ca1 Si1 N2 Si2B -177.2(4) . . . . ?
C50 Si1 N2 Si2 63.1(4) . . . . ?
C51 Si1 N2 Si2 -62.4(4) . . . . ?
C49 Si1 N2 Si2 -179.7(4) . . . . ?
Ca1 Si1 N2 Si2 -170.7(4) . . . . ?
C50 Si1 N2 Ca1 -126.23(11) . . . . ?
C51 Si1 N2 Ca1 108.30(9) . . . . ?
C49 Si1 N2 Ca1 -8.97(10) . . . . ?
C54B Si2B N2 Si1 147.3(4) . . . . ?
C53B Si2B N2 Si1 27.7(7) . . . . ?
C52B Si2B N2 Si1 -93.0(6) . . . . ?
Ca1 Si2B N2 Si1 176.7(5) . . . . ?
C54B Si2B N2 Ca1 -29.4(7) . . . . ?
C53B Si2B N2 Ca1 -149.0(5) . . . . ?
C52B Si2B N2 Ca1 90.3(6) . . . . ?
C52 Si2 N2 Si1 -82.7(6) . . . . ?
C53 Si2 N2 Si1 39.7(6) . . . . ?
C54 Si2 N2 Si1 159.4(4) . . . . ?
Ca1 Si2 N2 Si1 169.6(4) . . . . ?
C52 Si2 N2 Ca1 107.7(5) . . . . ?
C53 Si2 N2 Ca1 -129.9(5) . . . . ?
C54 Si2 N2 Ca1 -10.2(6) . . . . ?
C12 N1 C1 C2 -178.24(13) . . . . ?
Ca1 N1 C1 C2 64.34(18) . . . . ?
C12 N1 C1 C6 1.46(14) . . . . ?
Ca1 N1 C1 C6 -115.96(11) . . . . ?
N1 C1 C2 C3 179.02(13) . . . . ?
C6 C1 C2 C3 -0.66(19) . . . . ?
N1 C1 C2 C13 4.8(2) . . . . ?
C6 C1 C2 C13 -174.84(12) . . . . ?
C1 C2 C3 C4 -0.8(2) . . . . ?
C13 C2 C3 C4 173.66(13) . . . . ?
C2 C3 C4 C5 1.8(2) . . . . ?
C2 C3 C4 C27 -173.06(17) . . . . ?
C2 C3 C4 C27B -177.3(7) . . . . ?
C3 C4 C5 C6 -1.2(2) . . . . ?
C27 C4 C5 C6 173.74(16) . . . . ?
C27B C4 C5 C6 177.9(7) . . . . ?
C4 C5 C6 C1 -0.2(2) . . . . ?
C4 C5 C6 C7 -177.90(14) . . . . ?
N1 C1 C6 C5 -178.57(12) . . . . ?
C2 C1 C6 C5 1.16(19) . . . . ?
N1 C1 C6 C7 -0.31(15) . . . . ?
C2 C1 C6 C7 179.42(12) . . . . ?
C5 C6 C7 C8 -4.0(3) . . . . ?
C1 C6 C7 C8 178.05(14) . . . . ?
C5 C6 C7 C12 177.02(14) . . . . ?
C1 C6 C7 C12 -0.96(14) . . . . ?
C12 C7 C8 C9 1.6(2) . . . . ?
C6 C7 C8 C9 -177.28(14) . . . . ?
C7 C8 C9 C10 -2.2(2) . . . . ?
C7 C8 C9 C31B 179.5(5) . . . . ?
C7 C8 C9 C31 176.17(19) . . . . ?
C8 C9 C10 C11 -0.1(2) . . . . ?
C31B C9 C10 C11 178.2(5) . . . . ?
C31 C9 C10 C11 -178.51(19) . . . . ?
C9 C10 C11 C12 3.0(2) . . . . ?
C9 C10 C11 C35 -173.29(13) . . . . ?
C9 C10 C11 Ca1 93.7(2) . . . . ?
C1 N1 C12 C11 179.50(13) . . . . ?
Ca1 N1 C12 C11 -42.84(15) . . . . ?
C1 N1 C12 C7 -2.13(14) . . . . ?
Ca1 N1 C12 C7 135.53(9) . . . . ?
C1 N1 C12 Ca1 -137.66(11) . . . . ?
C10 C11 C12 N1 174.78(13) . . . . ?
C35 C11 C12 N1 -9.2(2) . . . . ?
Ca1 C11 C12 N1 32.50(11) . . . . ?
C10 C11 C12 C7 -3.49(19) . . . . ?
C35 C11 C12 C7 172.56(12) . . . . ?
Ca1 C11 C12 C7 -145.78(12) . . . . ?
C10 C11 C12 Ca1 142.29(11) . . . . ?
C35 C11 C12 Ca1 -41.66(12) . . . . ?
C8 C7 C12 N1 -177.20(12) . . . . ?
C6 C7 C12 N1 1.98(14) . . . . ?
C8 C7 C12 C11 1.33(19) . . . . ?
C6 C7 C12 C11 -179.50(12) . . . . ?
C8 C7 C12 Ca1 -119.74(13) . . . . ?
C6 C7 C12 Ca1 59.43(16) . . . . ?
C3 C2 C13 C14 -131.27(14) . . . . ?
C1 C2 C13 C14 42.8(2) . . . . ?
C3 C2 C13 C18 43.08(19) . . . . ?
C1 C2 C13 C18 -142.83(14) . . . . ?
C18 C13 C14 C15 -3.1(2) . . . . ?
C2 C13 C14 C15 171.33(13) . . . . ?
C13 C14 C15 C16 2.3(2) . . . . ?
C13 C14 C15 C19 -177.26(13) . . . . ?
C14 C15 C16 C17 0.2(2) . . . . ?
C19 C15 C16 C17 179.72(14) . . . . ?
C15 C16 C17 C18 -1.8(2) . . . . ?
C15 C16 C17 C23 178.97(14) . . . . ?
C16 C17 C18 C13 0.9(2) . . . . ?
C23 C17 C18 C13 -179.84(13) . . . . ?
C14 C13 C18 C17 1.4(2) . . . . ?
C2 C13 C18 C17 -172.99(13) . . . . ?
C16 C15 C19 C22 -3.7(2) . . . . ?
C14 C15 C19 C22 175.80(15) . . . . ?
C16 C15 C19 C20 -125.60(16) . . . . ?
C14 C15 C19 C20 53.94(19) . . . . ?
C16 C15 C19 C21 115.19(16) . . . . ?
C14 C15 C19 C21 -65.27(18) . . . . ?
C18 C17 C23 C26 2.5(2) . . . . ?
C16 C17 C23 C26 -178.25(15) . . . . ?
C18 C17 C23 C24 123.40(16) . . . . ?
C16 C17 C23 C24 -57.36(19) . . . . ?
C18 C17 C23 C25 -117.67(17) . . . . ?
C16 C17 C23 C25 61.57(19) . . . . ?
C5 C4 C27 C30 -53.8(3) . . . . ?
C3 C4 C27 C30 121.0(2) . . . . ?
C5 C4 C27 C29 65.4(3) . . . . ?
C3 C4 C27 C29 -119.8(3) . . . . ?
C5 C4 C27 C28 -173.1(2) . . . . ?
C3 C4 C27 C28 1.6(3) . . . . ?
C5 C4 C27B C30B -85.6(12) . . . . ?
C3 C4 C27B C30B 93.4(11) . . . . ?
C5 C4 C27B C29B 31.5(14) . . . . ?
C3 C4 C27B C29B -149.4(11) . . . . ?
C5 C4 C27B C28B 155.0(11) . . . . ?
C3 C4 C27B C28B -25.9(14) . . . . ?
C8 C9 C31 C33 13.8(4) . . . . ?
C10 C9 C31 C33 -167.9(2) . . . . ?
C8 C9 C31 C32 -105.4(3) . . . . ?
C10 C9 C31 C32 72.9(3) . . . . ?
C8 C9 C31 C34 135.2(3) . . . . ?
C10 C9 C31 C34 -46.4(4) . . . . ?
C8 C9 C31B C33B 42.9(10) . . . . ?
C10 C9 C31B C33B -135.3(8) . . . . ?
C8 C9 C31B C32B -76.4(9) . . . . ?
C10 C9 C31B C32B 105.4(9) . . . . ?
C8 C9 C31B C34B 164.2(7) . . . . ?
C10 C9 C31B C34B -14.0(11) . . . . ?
C10 C11 C35 C36 -52.34(18) . . . . ?
C12 C11 C35 C36 131.64(14) . . . . ?
Ca1 C11 C35 C36 90.16(12) . . . . ?
C10 C11 C35 C40 119.45(14) . . . . ?
C12 C11 C35 C40 -56.57(19) . . . . ?
Ca1 C11 C35 C40 -98.05(12) . . . . ?
C10 C11 C35 Ca1 -142.51(12) . . . . ?
C12 C11 C35 Ca1 41.48(12) . . . . ?
C40 C35 C36 C37 -1.8(2) . . . . ?
C11 C35 C36 C37 170.10(13) . . . . ?
Ca1 C35 C36 C37 -105.59(13) . . . . ?
C35 C36 C37 C38 -0.1(2) . . . . ?
C35 C36 C37 C41B 177.4(3) . . . . ?
C35 C36 C37 C41 -174.1(3) . . . . ?
C36 C37 C38 C39 0.3(2) . . . . ?
C41B C37 C38 C39 -177.4(3) . . . . ?
C41 C37 C38 C39 173.9(3) . . . . ?
C37 C38 C39 C40 1.4(2) . . . . ?
C37 C38 C39 C45 -173.37(13) . . . . ?
C38 C39 C40 C35 -3.4(2) . . . . ?
C45 C39 C40 C35 171.31(13) . . . . ?
C36 C35 C40 C39 3.6(2) . . . . ?
C11 C35 C40 C39 -168.37(12) . . . . ?
Ca1 C35 C40 C39 103.49(12) . . . . ?
C38 C37 C41 C43 177.8(4) . . . . ?
C36 C37 C41 C43 -8.6(6) . . . . ?
C38 C37 C41 C44 -62.4(6) . . . . ?
C36 C37 C41 C44 111.1(5) . . . . ?
C38 C37 C41 C42 54.8(6) . . . . ?
C36 C37 C41 C42 -131.6(5) . . . . ?
C38 C37 C41B C43B -152.1(4) . . . . ?
C36 C37 C41B C43B 30.4(6) . . . . ?
C38 C37 C41B C44B -29.9(5) . . . . ?
C36 C37 C41B C44B 152.6(3) . . . . ?
C38 C37 C41B C42B 87.8(4) . . . . ?
C36 C37 C41B C42B -89.7(4) . . . . ?
C40 C39 C45 C48 6.80(19) . . . . ?
C38 C39 C45 C48 -178.64(13) . . . . ?
C40 C39 C45 C47 129.38(15) . . . . ?
C38 C39 C45 C47 -56.06(18) . . . . ?
C40 C39 C45 C46 -111.42(15) . . . . ?
C38 C39 C45 C46 63.14(17) . . . . ?
C58 O1 C55 C56 -2.1(3) . . . . ?
Ca1 O1 C55 C56 167.26(17) . . . . ?
O1 C55 C56 C57 -21.3(3) . . . . ?
C55 C56 C57 C58 35.6(3) . . . . ?
C55 O1 C58 C57 25.0(2) . . . . ?
Ca1 O1 C58 C57 -143.99(16) . . . . ?
C56 C57 C58 O1 -37.1(3) . . . . ?
